data_2204024
loop_
_publ_author_name
'Pinkus, A. G.'
'Klausmeyer, Kevin K.'
'Feazell, Rodney P.'
'Wang, Ching T.'
'Moseley, Charles G.'

_publ_section_title
;
2-[(4-tert-Butylphenoxy)dichloromethyl]phenyl dichlorophosphoonate
;
_journal_issue 8
_journal_name_full 'Acta Crystallographica, Section E'
_journal_page_first o1313
_journal_page_last o1314
_journal_paper_doi 10.1107/S1600536804016289
_journal_volume 60
_journal_year 2004
_chemical_formula_iupac 'C17 H17 Cl4 O3 P'
_chemical_formula_moiety 'C17 H17 Cl4 O3 P'
_chemical_formula_sum 'C17 H17 Cl4 O3 P'
_chemical_formula_weight 442.08
_chemical_name_systematic
;
 ?
;
_space_group_IT_number 15
_symmetry_cell_setting monoclinic
_symmetry_space_group_name_Hall '-C 2yc'
_symmetry_space_group_name_H-M 'C 1 2/c 1'
_atom_sites_solution_hydrogens geom
_atom_sites_solution_primary direct
_atom_sites_solution_secondary difmap
_audit_creation_method SHELXL-97
_cell_angle_alpha 90.00
_cell_angle_beta 90.944(8)
_cell_angle_gamma 90.00
_cell_formula_units_Z 8
_cell_length_a 27.166(2)
_cell_length_b 5.9811(5)
_cell_length_c 24.158(2)
_cell_measurement_reflns_used 8132
_cell_measurement_temperature 273(2)
_cell_measurement_theta_max 30.47
_cell_measurement_theta_min 2.24
_cell_volume 3924.7(6)
_computing_cell_refinement APEX2
_computing_data_collection 'APEX2 (Bruker, 2003)'
_computing_data_reduction 'SAINT-PLUS (Bruker, 2003)'
_computing_molecular_graphics 'SHELXTL (Sheldrick, 2000)'
_computing_publication_material SHELXTL
_computing_structure_refinement 'SHELXL97 (Sheldrick, 1997)'
_computing_structure_solution 'SHELXS97 (Sheldrick, 1997)'
_diffrn_ambient_temperature 273(2)
_diffrn_measured_fraction_theta_full 0.998
_diffrn_measured_fraction_theta_max 0.998
_diffrn_measurement_device_type 'Bruker X8 APEX CCD area detector'
_diffrn_measurement_method '\f and \w scans'
_diffrn_radiation_monochromator graphite
_diffrn_radiation_source 'fine-focus sealed tube'
_diffrn_radiation_type MoK\a
_diffrn_radiation_wavelength 0.71073
_diffrn_reflns_av_R_equivalents 0.0312
_diffrn_reflns_av_sigmaI/netI 0.0150
_diffrn_reflns_limit_h_max 38
_diffrn_reflns_limit_h_min -38
_diffrn_reflns_limit_k_max 8
_diffrn_reflns_limit_k_min -8
_diffrn_reflns_limit_l_max 34
_diffrn_reflns_limit_l_min -34
_diffrn_reflns_number 60962
_diffrn_reflns_theta_full 30.50
_diffrn_reflns_theta_max 30.50
_diffrn_reflns_theta_min 3.00
_exptl_absorpt_coefficient_mu 0.698
_exptl_absorpt_correction_T_max 0.8587
_exptl_absorpt_correction_T_min 0.8184
_exptl_absorpt_correction_type multi-scan
_exptl_absorpt_process_details '(SADABS; Bruker, 1996)'
_exptl_crystal_colour colourless
_exptl_crystal_density_diffrn 1.496
_exptl_crystal_density_method 'not measured'
_exptl_crystal_description block
_exptl_crystal_F_000 1808
_exptl_crystal_size_max 0.30
_exptl_crystal_size_mid 0.29
_exptl_crystal_size_min 0.23
_refine_diff_density_max 0.555
_refine_diff_density_min -0.422
_refine_ls_extinction_method none
_refine_ls_goodness_of_fit_ref 1.072
_refine_ls_hydrogen_treatment constr
_refine_ls_matrix_type full
_refine_ls_number_parameters 229
_refine_ls_number_reflns 5988
_refine_ls_number_restraints 0
_refine_ls_restrained_S_all 1.072
_refine_ls_R_factor_all 0.0293
_refine_ls_R_factor_gt 0.0251
_refine_ls_shift/su_max 0.001
_refine_ls_shift/su_mean 0.000
_refine_ls_structure_factor_coef Fsqd
_refine_ls_weighting_details 'calc w=1/[\s^2^(Fo^2^)+(0.0327P)^2^+3.2995P] where P=(Fo^2^+2Fc^2^)/3'
_refine_ls_weighting_scheme calc
_refine_ls_wR_factor_gt 0.0664
_refine_ls_wR_factor_ref 0.0687
_reflns_number_gt 5358
_reflns_number_total 5988
_reflns_threshold_expression I>2\s(I)
_cod_data_source_file fl6108.cif
_cod_depositor_comments
;
The following automatic conversions were performed:
'_symmetry_cell_setting' value 'Monoclinic' changed to 'monoclinic'
according to '/home/saulius/struct/CIF-dictionaries/cif_core.dic'
dictionary named 'cif_core.dic' version 2.4.1 from 2010-06-29.

Automatic conversion script
Id: cif_fix_enum 1527 2010-12-29 10:47:43Z saulius 
;
_cod_original_sg_symbol_H-M C2/c
_cod_database_code 2204024

loop_
_symmetry_equiv_pos_as_xyz
'x, y, z'
'-x, y, -z+1/2'
'x+1/2, y+1/2, z'
'-x+1/2, y+1/2, -z+1/2'
'-x, -y, -z'
'x, -y, z-1/2'
'-x+1/2, -y+1/2, -z'
'x+1/2, -y+1/2, z-1/2'

loop_
_atom_site_label
_atom_site_fract_x
_atom_site_fract_y
_atom_site_fract_z
_atom_site_U_iso_or_equiv
_atom_site_adp_type
_atom_site_calc_flag
_atom_site_refinement_flags
_atom_site_occupancy
_atom_site_type_symbol
Cl4 0.200052(9) 0.71226(4) 0.373034(11) 0.01940(6) Uani d . 1 Cl
Cl3 0.205345(9) 0.38244(5) 0.461396(10) 0.01996(6) Uani d . 1 Cl
Cl2 0.175260(11) 0.88158(5) 0.543468(13) 0.02884(7) Uani d . 1 Cl
Cl1 0.072379(14) 1.07744(5) 0.511177(13) 0.03343(8) Uani d . 1 Cl
P1 0.109345(10) 0.79097(5) 0.515584(11) 0.01665(6) Uani d . 1 P
O3 0.19826(3) 0.27940(13) 0.35503(3) 0.01636(14) Uani d . 1 O
O2 0.08542(3) 0.61912(15) 0.54841(3) 0.02300(16) Uani d . 1 O
O1 0.11955(3) 0.73374(13) 0.45310(3) 0.01923(15) Uani d . 1 O
C1 0.18091(3) 0.43453(17) 0.39198(4) 0.01403(17) Uani d . 1 C
C2 0.12529(3) 0.41515(17) 0.39318(4) 0.01433(17) Uani d . 1 C
C3 0.09591(4) 0.56082(18) 0.42358(4) 0.01589(18) Uani d . 1 C
C4 0.04495(4) 0.5418(2) 0.42382(5) 0.0207(2) Uani d . 1 C
H4 0.0261 0.6430 0.4436 0.025 Uiso calc R 1 H
C5 0.02237(4) 0.3696(2) 0.39411(5) 0.0226(2) Uani d . 1 C
H5 -0.0117 0.3547 0.3941 0.027 Uiso calc R 1 H
C6 0.05076(4) 0.2204(2) 0.36445(5) 0.0225(2) Uani d . 1 C
H6 0.0357 0.1047 0.3448 0.027 Uiso calc R 1 H
C7 0.10187(4) 0.24317(19) 0.36397(4) 0.01824(19) Uani d . 1 C
H7 0.1206 0.1423 0.3439 0.022 Uiso calc R 1 H
C8 0.24898(4) 0.27338(17) 0.34249(4) 0.01523(18) Uani d . 1 C
C9 0.26444(4) 0.37789(19) 0.29469(4) 0.01792(19) Uani d . 1 C
H9 0.2426 0.4624 0.2733 0.022 Uiso calc R 1 H
C10 0.31358(4) 0.35424(18) 0.27905(4) 0.01725(19) Uani d . 1 C
H10 0.3243 0.4251 0.2471 0.021 Uiso calc R 1 H
C11 0.34693(4) 0.22652(17) 0.31033(4) 0.01445(17) Uani d . 1 C
C12 0.32975(4) 0.12488(18) 0.35869(4) 0.01695(18) Uani d . 1 C
H12 0.3515 0.0413 0.3805 0.020 Uiso calc R 1 H
C13 0.28095(4) 0.14617(18) 0.37484(4) 0.01712(18) Uani d . 1 C
H13 0.2700 0.0763 0.4068 0.021 Uiso calc R 1 H
C14 0.40068(4) 0.18858(17) 0.29389(4) 0.01578(18) Uani d . 1 C
C15 0.40976(4) -0.0649(2) 0.28827(5) 0.0240(2) Uani d . 1 C
H15A 0.4037 -0.1368 0.3230 0.036 Uiso calc R 1 H
H15B 0.4433 -0.0905 0.2779 0.036 Uiso calc R 1 H
H15C 0.3880 -0.1252 0.2603 0.036 Uiso calc R 1 H
C16 0.41304(4) 0.3005(2) 0.23875(5) 0.0226(2) Uani d . 1 C
H16A 0.3916 0.2438 0.2101 0.034 Uiso calc R 1 H
H16B 0.4466 0.2687 0.2297 0.034 Uiso calc R 1 H
H16C 0.4087 0.4593 0.2419 0.034 Uiso calc R 1 H
C17 0.43511(4) 0.2843(2) 0.33924(5) 0.0210(2) Uani d . 1 C
H17A 0.4295 0.4421 0.3428 0.032 Uiso calc R 1 H
H17B 0.4687 0.2586 0.3294 0.032 Uiso calc R 1 H
H17C 0.4286 0.2121 0.3738 0.032 Uiso calc R 1 H

loop_
_atom_site_aniso_label
_atom_site_aniso_U_11
_atom_site_aniso_U_22
_atom_site_aniso_U_33
_atom_site_aniso_U_12
_atom_site_aniso_U_13
_atom_site_aniso_U_23
Cl4 0.02028(11) 0.01587(11) 0.02220(12) -0.00316(9) 0.00473(9) 0.00030(9)
Cl3 0.01738(11) 0.02674(13) 0.01566(11) 0.00314(9) -0.00296(8) 0.00084(9)
Cl2 0.02857(14) 0.03011(15) 0.02766(14) -0.00992(11) -0.00464(11) -0.00081(11)
Cl1 0.05181(19) 0.02520(14) 0.02337(13) 0.02032(13) 0.00346(12) -0.00100(11)
P1 0.01935(12) 0.01555(12) 0.01509(12) 0.00222(9) 0.00119(9) 0.00065(9)
O3 0.0117(3) 0.0183(3) 0.0191(3) -0.0004(3) 0.0021(2) -0.0041(3)
O2 0.0226(4) 0.0251(4) 0.0214(4) -0.0016(3) 0.0021(3) 0.0054(3)
O1 0.0216(4) 0.0176(4) 0.0187(3) -0.0015(3) 0.0050(3) -0.0039(3)
C1 0.0136(4) 0.0149(4) 0.0136(4) -0.0007(3) -0.0004(3) 0.0001(3)
C2 0.0119(4) 0.0168(4) 0.0142(4) 0.0007(3) 0.0003(3) 0.0013(3)
C3 0.0161(4) 0.0168(4) 0.0148(4) 0.0014(4) -0.0001(3) 0.0004(3)
C4 0.0154(4) 0.0255(5) 0.0214(5) 0.0055(4) 0.0016(4) 0.0005(4)
C5 0.0118(4) 0.0335(6) 0.0225(5) 0.0008(4) -0.0010(4) 0.0007(4)
C6 0.0156(5) 0.0309(6) 0.0209(5) -0.0042(4) -0.0011(4) -0.0044(4)
C7 0.0146(4) 0.0226(5) 0.0176(4) -0.0011(4) 0.0003(3) -0.0038(4)
C8 0.0120(4) 0.0159(4) 0.0179(4) -0.0008(3) 0.0018(3) -0.0025(4)
C9 0.0161(4) 0.0219(5) 0.0157(4) 0.0041(4) -0.0006(3) 0.0015(4)
C10 0.0169(4) 0.0203(5) 0.0146(4) 0.0021(4) 0.0022(3) 0.0024(4)
C11 0.0140(4) 0.0139(4) 0.0155(4) 0.0003(3) 0.0010(3) -0.0011(3)
C12 0.0157(4) 0.0170(4) 0.0182(4) 0.0024(4) 0.0009(3) 0.0036(4)
C13 0.0166(4) 0.0163(4) 0.0186(4) -0.0002(4) 0.0031(3) 0.0028(4)
C14 0.0143(4) 0.0168(4) 0.0164(4) 0.0018(3) 0.0026(3) 0.0013(3)
C15 0.0239(5) 0.0193(5) 0.0288(6) 0.0056(4) 0.0050(4) -0.0021(4)
C16 0.0189(5) 0.0296(6) 0.0194(5) 0.0036(4) 0.0053(4) 0.0050(4)
C17 0.0162(4) 0.0249(5) 0.0219(5) -0.0008(4) -0.0009(4) 0.0009(4)

loop_
_atom_type_symbol
_atom_type_description
_atom_type_scat_dispersion_real
_atom_type_scat_dispersion_imag
_atom_type_scat_source
C C 0.0033 0.0016 'International Tables Vol C Tables 4.2.6.8 and 6.1.1.4'
H H 0.0000 0.0000 'International Tables Vol C Tables 4.2.6.8 and 6.1.1.4'
O O 0.0106 0.0060 'International Tables Vol C Tables 4.2.6.8 and 6.1.1.4'
P P 0.1023 0.0942 'International Tables Vol C Tables 4.2.6.8 and 6.1.1.4'
Cl Cl 0.1484 0.1585 'International Tables Vol C Tables 4.2.6.8 and 6.1.1.4'

loop_
_geom_angle_atom_site_label_1
_geom_angle_atom_site_label_2
_geom_angle_atom_site_label_3
_geom_angle
_geom_angle_publ_flag
O2 P1 O1 117.05(5) ?
O2 P1 Cl2 114.65(4) ?
O1 P1 Cl2 102.30(3) ?
O2 P1 Cl1 114.04(4) ?
O1 P1 Cl1 103.44(3) ?
Cl2 P1 Cl1 103.63(2) ?
C1 O3 C8 120.05(8) y
C3 O1 P1 124.01(7) ?
O3 C1 C2 108.24(8) ?
O3 C1 Cl4 110.71(7) ?
C2 C1 Cl4 111.54(7) ?
O3 C1 Cl3 111.01(7) ?
C2 C1 Cl3 108.52(7) ?
Cl4 C1 Cl3 106.82(5) ?
C7 C2 C3 117.75(9) ?
C7 C2 C1 119.54(9) ?
C3 C2 C1 122.69(9) ?
C4 C3 C2 121.91(10) ?
C4 C3 O1 120.36(9) ?
C2 C3 O1 117.71(9) ?
C3 C4 C5 119.29(10) ?
C3 C4 H4 120.4 ?
C5 C4 H4 120.4 ?
C6 C5 C4 119.90(10) ?
C6 C5 H5 120.1 ?
C4 C5 H5 120.1 ?
C5 C6 C7 120.23(11) ?
C5 C6 H6 119.9 ?
C7 C6 H6 119.9 ?
C2 C7 C6 120.89(10) ?
C2 C7 H7 119.6 ?
C6 C7 H7 119.6 ?
C9 C8 C13 121.49(9) ?
C9 C8 O3 118.46(9) ?
C13 C8 O3 119.74(9) ?
C8 C9 C10 118.88(9) ?
C8 C9 H9 120.6 ?
C10 C9 H9 120.6 ?
C11 C10 C9 121.44(9) ?
C11 C10 H10 119.3 ?
C9 C10 H10 119.3 ?
C10 C11 C12 117.74(9) ?
C10 C11 C14 123.46(9) ?
C12 C11 C14 118.79(9) ?
C13 C12 C11 121.62(9) ?
C13 C12 H12 119.2 ?
C11 C12 H12 119.2 ?
C8 C13 C12 118.83(9) ?
C8 C13 H13 120.6 ?
C12 C13 H13 120.6 ?
C16 C14 C11 112.50(8) ?
C16 C14 C17 108.47(9) ?
C11 C14 C17 109.27(8) ?
C16 C14 C15 108.38(9) ?
C11 C14 C15 108.78(8) ?
C17 C14 C15 109.41(9) ?
C14 C15 H15A 109.5 ?
C14 C15 H15B 109.5 ?
H15A C15 H15B 109.5 ?
C14 C15 H15C 109.5 ?
H15A C15 H15C 109.5 ?
H15B C15 H15C 109.5 ?
C14 C16 H16A 109.5 ?
C14 C16 H16B 109.5 ?
H16A C16 H16B 109.5 ?
C14 C16 H16C 109.5 ?
H16A C16 H16C 109.5 ?
H16B C16 H16C 109.5 ?
C14 C17 H17A 109.5 ?
C14 C17 H17B 109.5 ?
H17A C17 H17B 109.5 ?
C14 C17 H17C 109.5 ?
H17A C17 H17C 109.5 ?
H17B C17 H17C 109.5 ?

loop_
_geom_bond_atom_site_label_1
_geom_bond_atom_site_label_2
_geom_bond_distance
_geom_bond_publ_flag
Cl4 C1 1.8020(10) ?
Cl3 C1 1.8200(10) ?
Cl2 P1 1.9784(4) y
Cl1 P1 1.9880(4) y
P1 O2 1.4577(9) y
P1 O1 1.5768(8) y
O3 C1 1.3760(10) y
O3 C8 1.4160(10) y
O1 C3 1.4055(13) ?
C1 C2 1.5162(13) ?
C2 C7 1.3950(14) ?
C2 C3 1.3982(14) ?
C3 C4 1.3892(14) ?
C4 C5 1.3919(17) ?
C4 H4 0.9300 ?
C5 C6 1.3868(16) ?
C5 H5 0.9300 ?
C6 C7 1.3952(14) ?
C6 H6 0.9300 ?
C7 H7 0.9300 ?
C8 C9 1.3845(14) ?
C8 C13 1.3862(14) ?
C9 C10 1.4006(14) ?
C9 H9 0.9300 ?
C10 C11 1.3973(14) ?
C10 H10 0.9300 ?
C11 C12 1.4036(14) ?
C11 C14 1.5366(13) ?
C12 C13 1.3940(14) ?
C12 H12 0.9300 ?
C13 H13 0.9300 ?
C14 C16 1.5329(15) ?
C14 C17 1.5393(15) ?
C14 C15 1.5423(15) ?
C15 H15A 0.9600 ?
C15 H15B 0.9600 ?
C15 H15C 0.9600 ?
C16 H16A 0.9600 ?
C16 H16B 0.9600 ?
C16 H16C 0.9600 ?
C17 H17A 0.9600 ?
C17 H17B 0.9600 ?
C17 H17C 0.9600 ?

loop_
_cod_related_entry_id
_cod_related_entry_database
_cod_related_entry_code
1 ChemSpider 21130612
